data_7062504
loop_
_publ_author_name
'Krylova, Irina V.'
'Labutskaya, Liliya D.'
'Markova, Mariya O.'
'Balycheva, Victoriya A.'
'Shangin, Pavel G.'
'Akyeva, Anna Ya.'
'Golovina, Victoriya V.'
'Minyaev, Mikhail E.'
'Lalov, Andrey V.'
'Pechennikov, Valery M.'
'Novikov, Vasiliy T.'
'Egorov, Mikhail P.'
'Syroeshkin, Mikhail A.'

_publ_section_title
;
 Derivatives of penta-, hexa-, and hepta-coordinated tin with Schiff bases
 and 1,10-phenanthroline: structure, redox and optoelectronic properties
;
_journal_issue 25
_journal_name_full 'New Journal of Chemistry'
_journal_page_first 11890
_journal_page_last 11902
_journal_paper_doi 10.1039/D3NJ01993D
_journal_volume 47
_journal_year 2023
_chemical_formula_moiety 'C23 H23 N3 O2 Sn'
_chemical_formula_sum 'C23 H23 N3 O2 Sn'
_chemical_formula_weight 492.13
_space_group_crystal_system monoclinic
_space_group_IT_number 14
_space_group_name_Hall '-P 2yn'
_space_group_name_H-M_alt 'P 1 21/n 1'
_atom_sites_solution_hydrogens geom
_atom_sites_solution_primary dual
_atom_sites_solution_secondary difmap
_audit_creation_date 2023-01-10
_audit_creation_method
;
Olex2 1.5
(compiled 2021.12.09 svn.r5202d8cf for OlexSys, GUI svn.r6439)
;
_audit_update_record
;
2023-02-10 deposited with the CCDC.	2023-05-29 downloaded from the CCDC.
;
_cell_angle_alpha 90
_cell_angle_beta 97.794(4)
_cell_angle_gamma 90
_cell_formula_units_Z 4
_cell_length_a 8.9435(3)
_cell_length_b 15.3162(6)
_cell_length_c 14.8791(6)
_cell_measurement_reflns_used 6114
_cell_measurement_temperature 100.0(1)
_cell_measurement_theta_max 76.8650
_cell_measurement_theta_min 4.1500
_cell_volume 2019.32(13)
_computing_cell_refinement 'CrysAlisPro 1.171.42.79a (Rigaku OD, 2022)'
_computing_data_collection 'CrysAlisPro 1.171.42.79a (Rigaku OD, 2022)'
_computing_data_reduction 'CrysAlisPro 1.171.42.79a (Rigaku OD, 2022)'
_computing_molecular_graphics 'Olex2 1.5 (Dolomanov et al., 2009)'
_computing_publication_material 'Olex2 1.5 (Dolomanov et al., 2009)'
_computing_structure_refinement 'XL  (Sheldrick, 2008)'
_computing_structure_solution 'SHELXT 2014/5 (Sheldrick, 2014)'
_diffrn_ambient_environment N~2~
_diffrn_ambient_temperature 100.0(1)
_diffrn_detector 'Hybrid Pixel Array Detector'
_diffrn_detector_area_resol_mean 10.0000
_diffrn_detector_type HyPix
_diffrn_measured_fraction_theta_full 0.998
_diffrn_measured_fraction_theta_max 0.991
_diffrn_measurement_details
;
List of Runs (angles in degrees, time in seconds):

  # Type    Start    End  Width  t~exp~   \w     \q     \k     \f   Frames
#--------------------------------------------------------------------------
  1  \w   -120.00 -30.00   0.50    5.00    --  -48.70 -70.00  17.00  180
  2  \w    -67.00  24.00   0.50    5.00    --  -48.70  70.00 148.00  182
  3  \w    -22.00  67.00   0.50    5.00    --   48.70 -70.00  17.00  178
  4  \w    -87.00 -14.00   0.50   20.00    --  -86.25  70.00 148.00  146
  5  \w   -137.00-112.00   0.50   20.00    --  -86.25 -70.00  17.00   50
  6  \w     89.00 130.00   0.50   20.00    --  107.75  70.00 148.00   82
  7  \w     41.00  87.00   0.50   20.00    --  107.75 -70.00  17.00   92
  8  \w   -117.00 -74.00   0.50    5.00    --  -48.70-125.00-180.00   86
  9  \w     30.00  76.00   0.50    5.00    --   48.70  70.00 148.00   92
 10  \w     38.00  93.00   0.50    5.00    --   48.70-125.00   0.00  110
 11  \w    -43.00 -17.00   0.50   20.00    --  -86.25  45.00 -30.00   52
 12  \w     40.00  96.00   0.50   20.00    --  107.75-111.00  96.59  112
 13  \w     37.00  63.00   0.50   20.00    --  107.75 -80.00  93.98   52
 14  \w    128.00 153.00   0.50   20.00    --  107.75  45.00  90.00   50
 15  \w    107.00 139.00   0.50   20.00    --  107.75  61.00-180.00   64
 16  \w     39.00  69.00   0.50   20.00    --  107.75 -61.00  90.00   60
 17  \w    147.00 176.00   0.50   20.00    --  107.75  61.00-180.00   58
 18  \w     73.00 103.00   0.50   20.00    --  107.75 -77.00   0.00   60
 19  \w    102.00 127.00   0.50   20.00    --  107.75  30.00-120.00   50
 20  \w    130.00 176.00   0.50   20.00    --  107.75  30.00-120.00   92
 21  \w     36.00  61.00   0.50   20.00    --  107.75 -61.00 120.00   50
 22  \w    122.00 176.00   0.50   20.00    --  107.75 117.00  73.77  108
 23  \w     42.00  69.00   0.50   20.00    --  107.75-125.00 -30.00   54
 24  \w    106.00 146.00   0.50   20.00    --  107.75  74.00-116.13   80
 25  \w     39.00  74.00   0.50   20.00    --  107.75-103.00 120.30   70
 26  \w     41.00  71.00   0.50   20.00    --  107.75 -61.00 150.00   60
 27  \w     40.00  97.00   0.50   20.00    --  107.75-113.00  37.84  114
 28  \w     99.00 151.00   0.50   20.00    --  107.75  30.00 120.00  104
 29  \w     70.00 128.00   0.50   20.00    --  107.75 -85.00-107.05  116
 30  \w     37.00  66.00   0.50   20.00    --  107.75 -61.00  60.00   58
 31  \w     55.00 104.00   0.50   20.00    --  107.75 -95.00-180.00   98
 32  \w     86.00 136.00   0.50   20.00    --  107.75  77.00 -30.00  100
 33  \w    140.00 165.00   0.50   20.00    --  107.75  77.00 -30.00   50
 34  \w     37.00  63.00   0.50   20.00    --  107.75 -77.00-150.00   52
 35  \w     42.00  67.00   0.50   20.00    --  107.75 -77.00 -60.00   50
 36  \w     74.00 100.00   0.50   20.00    --  107.75 -77.00 -60.00   52
 37  \w     54.00 103.00   0.50   20.00    --  107.75 -95.00 120.00   98
 38  \w    118.00 177.00   0.50   20.00    --  107.75  15.00 -30.00  118
 39  \w     87.00 117.00   0.50   20.00    --  107.75 -80.00  93.98   60
 40  \w     97.00 135.00   0.50   20.00    --  107.75  30.00 150.00   76
 41  \w     46.00  72.00   0.50   20.00    --  107.75 -95.00 -90.00   52
 42  \w     50.00  76.00   0.50   20.00    --  107.75-118.00 -78.66   52
 43  \w     83.00 109.00   0.50   20.00    --  107.75-118.00 -78.66   52
 44  \w     45.00  71.00   0.50   20.00    --  107.75-125.00-120.00   52
 45  \w     62.00  88.00   0.50   20.00    --  107.75-125.00 120.00   52
 46  \w    103.00 129.00   0.50   20.00    --  107.75 125.00   0.00   52
 47  \w    142.00 168.00   0.50   20.00    --  107.75 125.00   0.00   52
 48  \w     99.00 126.00   0.50   20.00    --  107.75  61.00   0.00   54
 49  \w    137.00 174.00   0.50   20.00    --  107.75  61.00   0.00   74
 50  \w     45.00  71.00   0.50   20.00    --  107.75 -61.00-120.00   52
;
_diffrn_measurement_device 'four-circle diffractometer'
_diffrn_measurement_device_type 'XtaLAB Synergy, Dualflex, HyPix'
_diffrn_measurement_method '\w scans'
_diffrn_orient_matrix_type 'CrysAlisPro convention (1999,Acta A55,543-557)'
_diffrn_orient_matrix_UB_11 -0.0362837000
_diffrn_orient_matrix_UB_12 0.0091145000
_diffrn_orient_matrix_UB_13 0.0978945000
_diffrn_orient_matrix_UB_21 -0.1019649000
_diffrn_orient_matrix_UB_22 0.0786608000
_diffrn_orient_matrix_UB_23 -0.0290025000
_diffrn_orient_matrix_UB_31 -0.1360622000
_diffrn_orient_matrix_UB_32 -0.0619583000
_diffrn_orient_matrix_UB_33 -0.0224764000
_diffrn_radiation_monochromator mirror
_diffrn_radiation_probe x-ray
_diffrn_radiation_type 'Cu K\a'
_diffrn_radiation_wavelength 1.54184
_diffrn_reflns_av_R_equivalents 0.0530
_diffrn_reflns_av_unetI/netI 0.0291
_diffrn_reflns_Laue_measured_fraction_full 0.998
_diffrn_reflns_Laue_measured_fraction_max 0.991
_diffrn_reflns_limit_h_max 10
_diffrn_reflns_limit_h_min -11
_diffrn_reflns_limit_k_max 18
_diffrn_reflns_limit_k_min -19
_diffrn_reflns_limit_l_max 18
_diffrn_reflns_limit_l_min -18
_diffrn_reflns_number 25821
_diffrn_reflns_point_group_measured_fraction_full 0.998
_diffrn_reflns_point_group_measured_fraction_max 0.991
_diffrn_reflns_theta_full 67.684
_diffrn_reflns_theta_max 77.969
_diffrn_reflns_theta_min 4.162
_diffrn_source 'micro-focus sealed X-ray tube'
_diffrn_source_type 'PhotonJet (Cu) X-ray Source'
_exptl_absorpt_coefficient_mu 10.263
_exptl_absorpt_correction_T_max 1.00000
_exptl_absorpt_correction_T_min 0.66668
_exptl_absorpt_correction_type multi-scan
_exptl_absorpt_process_details
;
CrysAlisPro 1.171.42.79a (Rigaku Oxford Diffraction, 2022)
Empirical absorption correction using spherical harmonics,
implemented in SCALE3 ABSPACK scaling algorithm.
;
_exptl_crystal_colour colourless
_exptl_crystal_density_diffrn 1.619
_exptl_crystal_density_method 'not measured'
_exptl_crystal_description block
_exptl_crystal_F_000 992
_exptl_crystal_size_max 0.13
_exptl_crystal_size_mid 0.11
_exptl_crystal_size_min 0.06
_refine_diff_density_max 1.033
_refine_diff_density_min -1.199
_refine_diff_density_rms 0.109
_refine_ls_extinction_method none
_refine_ls_goodness_of_fit_ref 1.066
_refine_ls_hydrogen_treatment constr
_refine_ls_matrix_type full
_refine_ls_number_parameters 264
_refine_ls_number_reflns 4290
_refine_ls_number_restraints 0
_refine_ls_restrained_S_all 1.066
_refine_ls_R_factor_all 0.0359
_refine_ls_R_factor_gt 0.0326
_refine_ls_shift/su_max 0.002
_refine_ls_shift/su_mean 0.000
_refine_ls_structure_factor_coef Fsqd
_refine_ls_weighting_details 'w=1/[\s^2^(Fo^2^)+(0.0604P)^2^+1.4427P] where P=(Fo^2^+2Fc^2^)/3'
_refine_ls_weighting_scheme calc
_refine_ls_wR_factor_gt 0.0888
_refine_ls_wR_factor_ref 0.0911
_reflns_Friedel_coverage 0.000
_reflns_number_gt 3910
_reflns_number_total 4290
_reflns_threshold_expression 'I > 2\s(I)'
_cod_data_source_file d3nj01993d2.cif
_cod_data_source_block 5
_cod_depositor_comments 'Adding full bibliography for 7062503--7062507.cif.'
_cod_database_code 7062504
_shelx_shelxl_version_number 2018/3
_chemical_oxdiff_formula 'Sn O2 N3 C23 H29'
_chemical_oxdiff_usercomment 702016_msyr
_shelx_space_group_comment
;
The symmetry employed for this shelxl refinement is uniquely defined
by the following loop, which should always be used as a source of
symmetry information in preference to the above space-group names.
They are only intended as comments.
;
_shelx_estimated_absorpt_t_max 0.578
_shelx_estimated_absorpt_t_min 0.349
_olex2_refinement_description
;
1. Fixed Uiso
 At 1.2 times of:
  All C(H) groups, All C(H,H) groups
 At 1.5 times of:
  All C(H,H,H) groups
2.a Secondary CH2 refined with riding coordinates:
 C20(H20A,H20B), C22(H22A,H22B)
2.b Aromatic/amide H refined with riding coordinates:
 C2(H2), C3(H3), C4(H4), C5(H5), C7(H7), C9(H9), C10(H10), C11(H11), C13(H13),
 C15(H15), C16(H16), C17(H17), C18(H18)
2.c Idealised Me refined as rotating group:
 C21(H21A,H21B,H21C), C23(H23A,H23B,H23C)
;
_olex2_submission_special_instructions 'No special instructions were received'
_oxdiff_exptl_absorpt_empirical_details
;
Empirical correction (ABSPACK) includes:
- Absorption correction using spherical harmonics
- Frame scaling
;
_oxdiff_exptl_absorpt_empirical_full_max 1.847
_oxdiff_exptl_absorpt_empirical_full_min 0.621

loop_
_space_group_symop_operation_xyz
'x, y, z'
'-x+1/2, y+1/2, -z+1/2'
'-x, -y, -z'
'x-1/2, -y-1/2, z-1/2'

loop_
_atom_site_label
_atom_site_type_symbol
_atom_site_fract_x
_atom_site_fract_y
_atom_site_fract_z
_atom_site_U_iso_or_equiv
_atom_site_adp_type
_atom_site_occupancy
_atom_site_site_symmetry_order
_atom_site_calc_flag
_atom_site_refinement_flags_posn
_atom_site_refinement_flags_adp
_atom_site_refinement_flags_occupancy
_atom_site_disorder_assembly
_atom_site_disorder_group
Sn1 Sn 0.68922(2) 0.71685(2) 0.55115(2) 0.01985(9) Uani 1 1 d . . . . .
O1 O 0.7181(2) 0.61480(14) 0.65304(14) 0.0262(4) Uani 1 1 d . . . . .
O2 O 0.4754(2) 0.74010(15) 0.60025(15) 0.0287(4) Uani 1 1 d . . . . .
N1 N 0.9316(2) 0.64887(16) 0.54579(15) 0.0212(4) Uani 1 1 d . . . . .
N2 N 0.8288(3) 0.77556(16) 0.43513(18) 0.0222(5) Uani 1 1 d . . . . .
N3 N 0.5635(3) 0.83508(16) 0.46396(17) 0.0229(5) Uani 1 1 d . . . . .
C1 C 0.8390(3) 0.56585(18) 0.66070(19) 0.0227(5) Uani 1 1 d . . . . .
C2 C 0.8550(3) 0.4945(2) 0.72215(19) 0.0262(6) Uani 1 1 d . . . . .
H2 H 0.776402 0.481980 0.757226 0.031 Uiso 1 1 calc R U . . .
C3 C 0.9825(3) 0.4430(2) 0.7318(2) 0.0277(6) Uani 1 1 d . . . . .
H3 H 0.990917 0.395901 0.773641 0.033 Uiso 1 1 calc R U . . .
C4 C 1.1000(3) 0.4594(2) 0.6806(2) 0.0280(6) Uani 1 1 d . . . . .
H4 H 1.188387 0.424273 0.688541 0.034 Uiso 1 1 calc R U . . .
C5 C 1.0866(3) 0.5267(2) 0.61860(19) 0.0257(6) Uani 1 1 d . . . . .
H5 H 1.165239 0.537032 0.582937 0.031 Uiso 1 1 calc R U . . .
C6 C 0.9581(3) 0.58002(19) 0.60764(18) 0.0213(5) Uani 1 1 d . . . . .
C7 C 1.0178(3) 0.67231(19) 0.48818(19) 0.0228(5) Uani 1 1 d . . . . .
H7 H 1.112516 0.644824 0.486207 0.027 Uiso 1 1 calc R U . . .
C8 C 0.9652(3) 0.74326(19) 0.42513(19) 0.0231(5) Uani 1 1 d . . . . .
C9 C 1.0474(4) 0.7745(2) 0.3585(2) 0.0260(6) Uani 1 1 d . . . . .
H9 H 1.143976 0.751047 0.352746 0.031 Uiso 1 1 calc R U . . .
C10 C 0.9859(3) 0.8403(2) 0.30078(19) 0.0276(6) Uani 1 1 d . . . . .
H10 H 1.039256 0.862196 0.254544 0.033 Uiso 1 1 calc R U . . .
C11 C 0.8447(4) 0.8737(2) 0.3118(2) 0.0283(6) Uani 1 1 d . . . . .
H11 H 0.800463 0.919021 0.273534 0.034 Uiso 1 1 calc R U . . .
C12 C 0.7690(3) 0.83910(19) 0.38035(19) 0.0243(6) Uani 1 1 d . . . . .
C13 C 0.6212(3) 0.87097(19) 0.3988(2) 0.0257(6) Uani 1 1 d . . . . .
H13 H 0.570282 0.916524 0.363729 0.031 Uiso 1 1 calc R U . . .
C14 C 0.4289(3) 0.85911(19) 0.4958(2) 0.0244(5) Uani 1 1 d . . . . .
C15 C 0.3399(3) 0.9305(2) 0.4650(2) 0.0297(6) Uani 1 1 d . . . . .
H15 H 0.366903 0.965463 0.416960 0.036 Uiso 1 1 calc R U . . .
C16 C 0.2121(3) 0.9508(2) 0.5041(2) 0.0330(7) Uani 1 1 d . . . . .
H16 H 0.151235 0.999407 0.483041 0.040 Uiso 1 1 calc R U . . .
C17 C 0.1739(3) 0.8990(2) 0.5749(2) 0.0314(7) Uani 1 1 d . . . . .
H17 H 0.086717 0.913141 0.601980 0.038 Uiso 1 1 calc R U . . .
C18 C 0.2596(3) 0.8281(2) 0.6062(2) 0.0281(6) Uani 1 1 d . . . . .
H18 H 0.230252 0.793476 0.653783 0.034 Uiso 1 1 calc R U . . .
C19 C 0.3919(3) 0.8060(2) 0.5679(2) 0.0237(5) Uani 1 1 d . . . . .
C20 C 0.5976(3) 0.6255(2) 0.4496(2) 0.0262(6) Uani 1 1 d . . . . .
H20A H 0.610514 0.649238 0.389244 0.031 Uiso 1 1 calc R U . . .
H20B H 0.656330 0.570612 0.458061 0.031 Uiso 1 1 calc R U . . .
C21 C 0.4309(3) 0.6043(2) 0.4505(3) 0.0349(7) Uani 1 1 d . . . . .
H21A H 0.399221 0.559413 0.404939 0.052 Uiso 1 1 calc R U . . .
H21B H 0.370426 0.657159 0.436508 0.052 Uiso 1 1 calc R U . . .
H21C H 0.415964 0.582733 0.510672 0.052 Uiso 1 1 calc R U . . .
C22 C 0.7971(4) 0.8159(2) 0.6383(2) 0.0315(7) Uani 1 1 d . . . . .
H22A H 0.854258 0.854211 0.601586 0.038 Uiso 1 1 calc R U . . .
H22B H 0.717628 0.851981 0.660166 0.038 Uiso 1 1 calc R U . . .
C23 C 0.9039(4) 0.7853(2) 0.7202(2) 0.0383(8) Uani 1 1 d . . . . .
H23A H 0.943564 0.835944 0.755904 0.057 Uiso 1 1 calc R U . . .
H23B H 0.987611 0.752812 0.699853 0.057 Uiso 1 1 calc R U . . .
H23C H 0.849444 0.747235 0.757619 0.057 Uiso 1 1 calc R U . . .

loop_
_atom_site_aniso_label
_atom_site_aniso_U_11
_atom_site_aniso_U_22
_atom_site_aniso_U_33
_atom_site_aniso_U_23
_atom_site_aniso_U_13
_atom_site_aniso_U_12
Sn1 0.01735(12) 0.02376(13) 0.01932(12) 0.00129(6) 0.00567(8) 0.00144(6)
O1 0.0203(9) 0.0327(11) 0.0272(10) 0.0082(8) 0.0088(8) 0.0054(8)
O2 0.0224(10) 0.0368(11) 0.0294(11) 0.0076(9) 0.0122(8) 0.0081(9)
N1 0.0192(10) 0.0264(11) 0.0183(10) -0.0022(9) 0.0031(8) -0.0008(9)
N2 0.0194(11) 0.0262(12) 0.0214(11) -0.0009(9) 0.0046(9) -0.0008(8)
N3 0.0187(10) 0.0236(11) 0.0265(12) -0.0024(9) 0.0034(9) 0.0003(9)
C1 0.0216(12) 0.0241(13) 0.0225(13) -0.0002(10) 0.0039(10) 0.0004(10)
C2 0.0256(13) 0.0308(15) 0.0222(13) 0.0034(11) 0.0036(11) -0.0016(11)
C3 0.0323(15) 0.0275(14) 0.0226(14) 0.0028(11) 0.0013(11) 0.0026(12)
C4 0.0257(13) 0.0285(14) 0.0291(15) -0.0003(12) 0.0017(11) 0.0062(12)
C5 0.0207(12) 0.0332(15) 0.0234(13) -0.0024(11) 0.0035(10) 0.0043(11)
C6 0.0207(12) 0.0236(13) 0.0197(12) -0.0010(10) 0.0038(10) -0.0021(10)
C7 0.0183(12) 0.0268(14) 0.0242(13) -0.0006(11) 0.0056(10) 0.0023(10)
C8 0.0207(13) 0.0264(14) 0.0236(13) 0.0000(11) 0.0077(10) -0.0008(11)
C9 0.0242(14) 0.0318(15) 0.0237(14) -0.0016(11) 0.0089(11) -0.0021(11)
C10 0.0309(14) 0.0324(15) 0.0216(13) -0.0013(11) 0.0114(11) -0.0060(12)
C11 0.0321(15) 0.0304(15) 0.0238(14) 0.0051(11) 0.0082(12) -0.0014(12)
C12 0.0252(13) 0.0259(14) 0.0220(13) 0.0018(10) 0.0039(10) -0.0030(11)
C13 0.0241(13) 0.0267(14) 0.0266(14) 0.0041(11) 0.0041(11) 0.0015(11)
C14 0.0212(12) 0.0256(14) 0.0264(14) -0.0035(11) 0.0032(10) -0.0004(11)
C15 0.0226(13) 0.0289(15) 0.0368(16) 0.0002(12) 0.0020(12) 0.0017(12)
C16 0.0229(14) 0.0296(15) 0.0463(19) -0.0016(13) 0.0039(13) 0.0052(12)
C17 0.0160(12) 0.0364(17) 0.0418(17) -0.0098(14) 0.0044(11) 0.0019(11)
C18 0.0188(12) 0.0382(16) 0.0282(15) -0.0049(12) 0.0067(11) 0.0000(12)
C19 0.0178(12) 0.0303(14) 0.0232(13) -0.0033(11) 0.0035(10) 0.0020(11)
C20 0.0214(13) 0.0286(14) 0.0286(14) -0.0024(11) 0.0041(11) -0.0011(11)
C21 0.0229(14) 0.0375(17) 0.0437(19) 0.0001(14) 0.0027(13) -0.0076(12)
C22 0.0286(15) 0.0339(16) 0.0314(16) -0.0114(13) 0.0023(12) -0.0006(13)
C23 0.0333(17) 0.055(2) 0.0255(16) -0.0090(13) 0.0015(13) -0.0047(14)

loop_
_atom_type_symbol
_atom_type_description
_atom_type_scat_dispersion_real
_atom_type_scat_dispersion_imag
_atom_type_scat_source
C C 0.0181 0.0091 'International Tables Vol C Tables 4.2.6.8 and 6.1.1.4'
H H 0.0000 0.0000 'International Tables Vol C Tables 4.2.6.8 and 6.1.1.4'
N N 0.0311 0.0180 'International Tables Vol C Tables 4.2.6.8 and 6.1.1.4'
O O 0.0492 0.0322 'International Tables Vol C Tables 4.2.6.8 and 6.1.1.4'
Sn Sn 0.0259 5.4591 'International Tables Vol C Tables 4.2.6.8 and 6.1.1.4'

loop_
_exptl_crystal_face_index_h
_exptl_crystal_face_index_k
_exptl_crystal_face_index_l
_exptl_crystal_face_perp_dist
0 -1 0 0.0328
0 1 0 0.0272
-1 -1 -2 0.0606
0 0 -3 0.0554
0 0 3 0.0529
1 1 -1 0.0460
-1 -1 1 0.0638
0 -2 -3 0.0469
0 2 3 0.0486
-1 -2 -1 0.0553
-1 0 0 0.0674
1 0 0 0.0472
-1 2 1 0.0307
0 -2 1 0.0417
0 2 -1 0.0336
-1 1 -2 0.0478
1 -1 2 0.0497
0 -2 3 0.0484
-1 2 0 0.0350
1 -2 0 0.0380
0 -2 -1 0.0307

loop_
_geom_angle_atom_site_label_1
_geom_angle_atom_site_label_2
_geom_angle_atom_site_label_3
_geom_angle
_geom_angle_site_symmetry_1
_geom_angle_site_symmetry_3
_geom_angle_publ_flag
O1 Sn1 N1 71.95(8) . . ?
O1 Sn1 N2 137.56(8) . . ?
O1 Sn1 N3 156.75(8) . . ?
O2 Sn1 O1 84.81(8) . . ?
O2 Sn1 N1 156.74(8) . . ?
O2 Sn1 N2 137.62(8) . . ?
O2 Sn1 N3 71.94(8) . . ?
N1 Sn1 N2 65.63(8) . . ?
N3 Sn1 N1 131.30(8) . . ?
N3 Sn1 N2 65.69(8) . . ?
C20 Sn1 O1 91.16(11) . . ?
C20 Sn1 O2 94.28(10) . . ?
C20 Sn1 N1 87.37(9) . . ?
C20 Sn1 N2 85.69(10) . . ?
C20 Sn1 N3 90.30(10) . . ?
C22 Sn1 O1 94.94(11) . . ?
C22 Sn1 O2 91.45(11) . . ?
C22 Sn1 N1 89.57(10) . . ?
C22 Sn1 N2 86.30(11) . . ?
C22 Sn1 N3 86.15(11) . . ?
C22 Sn1 C20 171.98(13) . . ?
C1 O1 Sn1 119.50(17) . . ?
C19 O2 Sn1 119.24(18) . . ?
C6 N1 Sn1 112.07(17) . . ?
C7 N1 Sn1 121.73(19) . . ?
C7 N1 C6 126.1(2) . . ?
C8 N2 Sn1 120.19(19) . . ?
C12 N2 Sn1 120.1(2) . . ?
C12 N2 C8 119.7(3) . . ?
C13 N3 Sn1 121.44(19) . . ?
C13 N3 C14 126.6(3) . . ?
C14 N3 Sn1 111.95(19) . . ?
O1 C1 C2 120.5(3) . . ?
O1 C1 C6 122.4(3) . . ?
C2 C1 C6 117.2(3) . . ?
C1 C2 H2 119.4 . . ?
C3 C2 C1 121.1(3) . . ?
C3 C2 H2 119.4 . . ?
C2 C3 H3 119.6 . . ?
C2 C3 C4 120.8(3) . . ?
C4 C3 H3 119.6 . . ?
C3 C4 H4 120.2 . . ?
C5 C4 C3 119.6(3) . . ?
C5 C4 H4 120.2 . . ?
C4 C5 H5 119.7 . . ?
C4 C5 C6 120.7(3) . . ?
C6 C5 H5 119.7 . . ?
N1 C6 C1 114.0(2) . . ?
N1 C6 C5 125.4(3) . . ?
C5 C6 C1 120.6(3) . . ?
N1 C7 H7 121.1 . . ?
N1 C7 C8 117.7(2) . . ?
C8 C7 H7 121.1 . . ?
N2 C8 C7 114.7(2) . . ?
N2 C8 C9 121.7(3) . . ?
C9 C8 C7 123.6(3) . . ?
C8 C9 H9 120.5 . . ?
C10 C9 C8 119.0(3) . . ?
C10 C9 H9 120.5 . . ?
C9 C10 H10 120.6 . . ?
C9 C10 C11 118.9(3) . . ?
C11 C10 H10 120.6 . . ?
C10 C11 H11 120.6 . . ?
C10 C11 C12 118.8(3) . . ?
C12 C11 H11 120.6 . . ?
N2 C12 C11 121.8(3) . . ?
N2 C12 C13 115.1(3) . . ?
C11 C12 C13 123.1(3) . . ?
N3 C13 C12 117.6(3) . . ?
N3 C13 H13 121.2 . . ?
C12 C13 H13 121.2 . . ?
N3 C14 C19 113.8(3) . . ?
C15 C14 N3 125.0(3) . . ?
C15 C14 C19 121.1(3) . . ?
C14 C15 H15 119.9 . . ?
C16 C15 C14 120.3(3) . . ?
C16 C15 H15 119.9 . . ?
C15 C16 H16 120.4 . . ?
C15 C16 C17 119.3(3) . . ?
C17 C16 H16 120.4 . . ?
C16 C17 H17 119.3 . . ?
C18 C17 C16 121.4(3) . . ?
C18 C17 H17 119.3 . . ?
C17 C18 H18 119.7 . . ?
C17 C18 C19 120.6(3) . . ?
C19 C18 H18 119.7 . . ?
O2 C19 C14 122.7(3) . . ?
O2 C19 C18 120.0(3) . . ?
C14 C19 C18 117.2(3) . . ?
Sn1 C20 H20A 108.7 . . ?
Sn1 C20 H20B 108.7 . . ?
H20A C20 H20B 107.6 . . ?
C21 C20 Sn1 114.4(2) . . ?
C21 C20 H20A 108.7 . . ?
C21 C20 H20B 108.7 . . ?
C20 C21 H21A 109.5 . . ?
C20 C21 H21B 109.5 . . ?
C20 C21 H21C 109.5 . . ?
H21A C21 H21B 109.5 . . ?
H21A C21 H21C 109.5 . . ?
H21B C21 H21C 109.5 . . ?
Sn1 C22 H22A 108.1 . . ?
Sn1 C22 H22B 108.1 . . ?
H22A C22 H22B 107.3 . . ?
C23 C22 Sn1 116.8(2) . . ?
C23 C22 H22A 108.1 . . ?
C23 C22 H22B 108.1 . . ?
C22 C23 H23A 109.5 . . ?
C22 C23 H23B 109.5 . . ?
C22 C23 H23C 109.5 . . ?
H23A C23 H23B 109.5 . . ?
H23A C23 H23C 109.5 . . ?
H23B C23 H23C 109.5 . . ?

loop_
_geom_bond_atom_site_label_1
_geom_bond_atom_site_label_2
_geom_bond_distance
_geom_bond_site_symmetry_2
_geom_bond_publ_flag
Sn1 O1 2.168(2) . ?
Sn1 O2 2.167(2) . ?
Sn1 N1 2.416(2) . ?
Sn1 N2 2.435(3) . ?
Sn1 N3 2.415(2) . ?
Sn1 C20 2.139(3) . ?
Sn1 C22 2.138(3) . ?
O1 C1 1.308(3) . ?
O2 C19 1.307(4) . ?
N1 C6 1.399(4) . ?
N1 C7 1.279(4) . ?
N2 C8 1.344(4) . ?
N2 C12 1.334(4) . ?
N3 C13 1.282(4) . ?
N3 C14 1.402(4) . ?
C1 C2 1.420(4) . ?
C1 C6 1.425(4) . ?
C2 H2 0.9500 . ?
C2 C3 1.377(4) . ?
C3 H3 0.9500 . ?
C3 C4 1.402(4) . ?
C4 H4 0.9500 . ?
C4 C5 1.377(4) . ?
C5 H5 0.9500 . ?
C5 C6 1.402(4) . ?
C7 H7 0.9500 . ?
C7 C8 1.470(4) . ?
C8 C9 1.396(4) . ?
C9 H9 0.9500 . ?
C9 C10 1.389(4) . ?
C10 H10 0.9500 . ?
C10 C11 1.392(4) . ?
C11 H11 0.9500 . ?
C11 C12 1.402(4) . ?
C12 C13 1.469(4) . ?
C13 H13 0.9500 . ?
C14 C15 1.393(4) . ?
C14 C19 1.420(4) . ?
C15 H15 0.9500 . ?
C15 C16 1.386(4) . ?
C16 H16 0.9500 . ?
C16 C17 1.398(5) . ?
C17 H17 0.9500 . ?
C17 C18 1.374(5) . ?
C18 H18 0.9500 . ?
C18 C19 1.422(4) . ?
C20 H20A 0.9900 . ?
C20 H20B 0.9900 . ?
C20 C21 1.528(4) . ?
C21 H21A 0.9800 . ?
C21 H21B 0.9800 . ?
C21 H21C 0.9800 . ?
C22 H22A 0.9900 . ?
C22 H22B 0.9900 . ?
C22 C23 1.517(5) . ?
C23 H23A 0.9800 . ?
C23 H23B 0.9800 . ?
C23 H23C 0.9800 . ?

loop_
_geom_torsion_atom_site_label_1
_geom_torsion_atom_site_label_2
_geom_torsion_atom_site_label_3
_geom_torsion_atom_site_label_4
_geom_torsion
_geom_torsion_site_symmetry_1
_geom_torsion_site_symmetry_2
_geom_torsion_site_symmetry_3
_geom_torsion_site_symmetry_4
_geom_torsion_publ_flag
Sn1 O1 C1 C2 -175.2(2) . . . . ?
Sn1 O1 C1 C6 3.6(4) . . . . ?
Sn1 O2 C19 C14 5.6(4) . . . . ?
Sn1 O2 C19 C18 -173.1(2) . . . . ?
Sn1 N1 C6 C1 -0.9(3) . . . . ?
Sn1 N1 C6 C5 178.2(2) . . . . ?
Sn1 N1 C7 C8 0.6(3) . . . . ?
Sn1 N2 C8 C7 0.2(3) . . . . ?
Sn1 N2 C8 C9 179.1(2) . . . . ?
Sn1 N2 C12 C11 -179.0(2) . . . . ?
Sn1 N2 C12 C13 2.4(3) . . . . ?
Sn1 N3 C13 C12 -1.5(4) . . . . ?
Sn1 N3 C14 C15 173.4(2) . . . . ?
Sn1 N3 C14 C19 -3.5(3) . . . . ?
O1 C1 C2 C3 -179.2(3) . . . . ?
O1 C1 C6 N1 -1.6(4) . . . . ?
O1 C1 C6 C5 179.3(3) . . . . ?
N1 C7 C8 N2 -0.5(4) . . . . ?
N1 C7 C8 C9 -179.4(3) . . . . ?
N2 C8 C9 C10 -0.4(5) . . . . ?
N2 C12 C13 N3 -0.6(4) . . . . ?
N3 C14 C15 C16 -177.1(3) . . . . ?
N3 C14 C19 O2 -0.9(4) . . . . ?
N3 C14 C19 C18 177.8(3) . . . . ?
C1 C2 C3 C4 -0.4(5) . . . . ?
C2 C1 C6 N1 177.2(2) . . . . ?
C2 C1 C6 C5 -1.9(4) . . . . ?
C2 C3 C4 C5 -1.2(5) . . . . ?
C3 C4 C5 C6 1.3(5) . . . . ?
C4 C5 C6 N1 -178.8(3) . . . . ?
C4 C5 C6 C1 0.2(4) . . . . ?
C6 N1 C7 C8 176.4(2) . . . . ?
C6 C1 C2 C3 2.0(4) . . . . ?
C7 N1 C6 C1 -177.0(3) . . . . ?
C7 N1 C6 C5 2.1(4) . . . . ?
C7 C8 C9 C10 178.4(3) . . . . ?
C8 N2 C12 C11 0.1(4) . . . . ?
C8 N2 C12 C13 -178.5(3) . . . . ?
C8 C9 C10 C11 0.6(4) . . . . ?
C9 C10 C11 C12 -0.5(5) . . . . ?
C10 C11 C12 N2 0.2(5) . . . . ?
C10 C11 C12 C13 178.7(3) . . . . ?
C11 C12 C13 N3 -179.2(3) . . . . ?
C12 N2 C8 C7 -178.8(3) . . . . ?
C12 N2 C8 C9 0.0(4) . . . . ?
C13 N3 C14 C15 -4.4(5) . . . . ?
C13 N3 C14 C19 178.7(3) . . . . ?
C14 N3 C13 C12 176.0(3) . . . . ?
C14 C15 C16 C17 0.2(5) . . . . ?
C15 C14 C19 O2 -177.9(3) . . . . ?
C15 C14 C19 C18 0.8(4) . . . . ?
C15 C16 C17 C18 -0.4(5) . . . . ?
C16 C17 C18 C19 0.9(5) . . . . ?
C17 C18 C19 O2 177.7(3) . . . . ?
C17 C18 C19 C14 -1.1(4) . . . . ?
C19 C14 C15 C16 -0.4(5) . . . . ?

loop_
_exptl_oxdiff_crystal_face_indexfrac_h
_exptl_oxdiff_crystal_face_indexfrac_k
_exptl_oxdiff_crystal_face_indexfrac_l
_exptl_oxdiff_crystal_face_x
_exptl_oxdiff_crystal_face_y
_exptl_oxdiff_crystal_face_z
0.1915 -0.9237 0.1564 -0.0001 -0.0967 0.0277
-0.1915 0.9237 -0.1564 0.0001 0.0967 -0.0277
-1.2075 -1.3450 -2.4198 -0.2053 0.0875 0.3020
-0.2770 0.1241 -3.3775 -0.3195 0.1360 0.1059
0.2770 -0.1241 3.3775 0.3195 -0.1360 -0.1059
0.9304 1.4690 -0.9577 -0.1141 0.0485 -0.1961
-0.9304 -1.4690 0.9577 0.1141 -0.0485 0.1961
0.1059 -1.7233 -3.0647 -0.3196 -0.0575 0.1613
-0.1059 1.7233 3.0647 0.3196 0.0575 -0.1613
-0.6928 -1.7325 -0.8532 -0.0742 -0.0409 0.2208
-0.5609 -0.2727 0.4006 0.0571 0.0241 0.0842
0.5609 0.2727 -0.4006 -0.0571 -0.0241 -0.0842
-0.6206 2.1108 1.4981 0.1884 0.1859 -0.0800
-0.1780 -2.1200 0.7134 0.0570 -0.1693 0.1395
0.1780 2.1200 -0.7134 -0.0570 0.1693 -0.1395
-0.7062 1.3112 -1.7230 -0.1311 0.2251 0.0536
0.7062 -1.3112 1.7230 0.1311 -0.2251 -0.0536
-0.4157 -1.8565 2.5243 0.2453 -0.1769 0.1149
-0.9438 1.5747 0.0879 0.0572 0.2176 0.0289
0.9438 -1.5747 -0.0879 -0.0572 -0.2176 -0.0289
0.0596 -2.3835 -1.0974 -0.1313 -0.1617 0.1642
